data_2101621
loop_
_publ_author_name
'D'yachenko, O. G.'
'Tabachenko, V. V.'
'Tali, R.'
'Kovba, L. M.'
'Marinder, B.-O.'
'Sundberg, M.'

_publ_section_title
;
 Structure of UMoO~5~ studied by single-crystal X-ray diffraction and
 high-resolution transmission electron microscopy
;
_journal_issue 6
_journal_name_full 'Acta Crystallographica Section B'
_journal_page_first 961
_journal_page_last 965
_journal_paper_doi 10.1107/S0108768196009597
_journal_volume 52
_journal_year 1996
_chemical_formula_sum 'Mo O5 U'
_chemical_formula_weight 414.0
_chemical_name_systematic 'molybdenum uranium pentoxide'
_space_group_crystal_system orthorhombic
_space_group_IT_number 54
_space_group_name_Hall '-P 2a -2b'
_space_group_name_H-M_alt 'P b a a'
_atom_type_scat_source IntTabIV
_cell_angle_alpha 90.0
_cell_angle_beta 90.0
_cell_angle_gamma 90.0
_cell_formula_units_Z 4
_cell_length_a 12.7460(10)
_cell_length_b 7.3494(7)
_cell_length_c 4.1252(2)
_cell_measurement_reflns_used 24
_cell_measurement_temperature 293
_cell_measurement_theta_max 22
_cell_measurement_theta_min 19
_cell_volume 386.43(5)
_diffrn_measurement_device 'Enraf-Nonius CAD-4'
_diffrn_measurement_method \w-2\q
_diffrn_radiation_type MoK\a
_diffrn_radiation_wavelength 0.71073
_diffrn_reflns_limit_h_max 22
_diffrn_reflns_limit_h_min 0
_diffrn_reflns_limit_k_max 12
_diffrn_reflns_limit_k_min 0
_diffrn_reflns_limit_l_max 7
_diffrn_reflns_limit_l_min 0
_diffrn_reflns_number 1055
_diffrn_reflns_theta_max 38
_diffrn_standards_decay_% <2
_diffrn_standards_interval_time 120
_diffrn_standards_number 3
_exptl_absorpt_coefficient_mu 42.8
_exptl_absorpt_correction_T_max 0.999
_exptl_absorpt_correction_T_min 0.793
_exptl_absorpt_correction_type '\y scans (empirical)'
_exptl_crystal_colour brown-black
_exptl_crystal_density_diffrn 7.116
_exptl_crystal_description parallelepiped
_exptl_crystal_size_max 0.05
_exptl_crystal_size_mid 0.03
_exptl_crystal_size_min 0.03
_refine_diff_density_max 0.30
_refine_diff_density_min -0.24
_refine_ls_extinction_coef 'g = 3.07(8)E-7'
_refine_ls_extinction_method '|F~c~| = |F~o~|(1+gI~c~)'
_refine_ls_number_parameters 22
_refine_ls_number_reflns 723
_refine_ls_R_factor_obs 0.037
_refine_ls_shift/esd_max 0.005
_refine_ls_structure_factor_coef Fsqd
_refine_ls_weighting_details 'w = [1.3216 -0.0692|F~o~| + 0.0037|F~o~|^2^]^-1^'
_refine_ls_weighting_scheme calc
_refine_ls_wR_factor_obs 0.037
_reflns_number_observed 723
_reflns_number_total 1055
_reflns_observed_criterion I>3\s(I)
_cod_data_source_file ab0350.cif
_cod_data_source_block ab0350a
_cod_depositor_comments
;
 Updating space group information.

 Antanas Vaitkus,
 2018-06-10

    Adding symmetry operators
        -x+1/2,y+1/2,-z
        -x,-y,-z
        x+1/2,y,-z
        x,-y+1/2,-z
    to the _symmetry_equiv_pos_as_xyz loop, because:

    a) These symmetry operators are required to constitute the full
       group of symmetry operators for symmetry space group 'P b a a'.

    b) Calculated formula match authors' formula after the augmention
       of _symmetry_equiv_pos_as_xyz loop.

    Andrius Merkys
    2014-07-07


The following automatic conversions were performed:

'_refine_ls_weighting_scheme' value 'w = [1.3216 -0.0692|F~o~| +
0.0037|F~o~|^2^]^-1^' was changed to 'calc'. New tag
'_refine_ls_weighting_details' was created. The value of the new tag
was set to 'w = [1.3216 -0.0692|F~o~| + 0.0037|F~o~|^2^]^-1^'.

Automatic conversion script
Id: cif_fix_values 3143 2015-03-26 13:38:13Z robertas 
;
_cod_original_cell_volume 386.40(10)
_cod_original_sg_symbol_Hall 'P 2a -2b'
_cod_original_formula_sum 'Mo1 O5 U1'
_cod_database_code 2101621

loop_
_space_group_symop_id
_space_group_symop_operation_xyz
1 x,y,z
2 -x,1/2+y,z
3 1/2+x,1/2-y,z
4 1/2-x,-y,z
5 -x+1/2,y+1/2,-z
6 -x,-y,-z
7 x+1/2,y,-z
8 x,-y+1/2,-z

loop_
_atom_site_label
_atom_site_fract_x
_atom_site_fract_y
_atom_site_fract_z
U1 .47583(3) .25 .0
Mo1 .25 .5 .1069(3)
O1 .0994(5) .4561(9) .0020(10)
O2 .2878(7) .25 .0
O3 .9735(9) .25 .5
O4 .25 .5 -.492(2)
